data_7054687
loop_
_publ_author_name
'M. B. Reddy, Madhusudana'
'Basuroy, K.'
'Chandrappa, S.'
'Dinesh, B.'
'Vasantha, B.'
'A. Venkatesha, Manjunath'
'Balaram, P.'

_publ_section_title
;
 Structural characterization of folded and extended conformations in
 peptides containing \g amino acids with proteinogenic side chains:
 crystal structures of \gn, (\a\g)nand \g\g\d\g sequences
;
_journal_issue 5
_journal_name_full 'New J. Chem.'
_journal_page_first 3319
_journal_paper_doi 10.1039/C5NJ00132C
_journal_volume 39
_journal_year 2015
_chemical_formula_moiety 'C28 H52 N4 O7'
_chemical_formula_sum 'C28 H52 N4 O7'
_chemical_formula_weight 556.74
_chemical_name_common Boc-[Aib-R-Gamma-Leu]2-OMe
_chemical_name_systematic
; 
 t-Butyloxycarbonyl-[alanyl-R-gamma-leucyl]2-methyl ester   
;
_space_group_IT_number 1
_symmetry_cell_setting triclinic
_symmetry_space_group_name_Hall 'P 1'
_symmetry_space_group_name_H-M 'P 1'
_atom_sites_solution_hydrogens geom
_atom_sites_solution_primary direct
_atom_sites_solution_secondary difmap
_audit_creation_method SHELXL-97
_audit_update_record
;
2014-12-10 deposited with the CCDC.
2015-02-18 downloaded from the CCDC.
;
_cell_angle_alpha 66.19(2)
_cell_angle_beta 75.21(3)
_cell_angle_gamma 73.60(2)
_cell_formula_units_Z 2
_cell_length_a 8.999(4)
_cell_length_b 14.013(6)
_cell_length_c 14.873(6)
_cell_measurement_temperature 296(2)
_cell_volume 1624.6(12)
_computing_data_collection SMART
_computing_data_reduction SAINT
_computing_structure_refinement 'SHELXL-97 (Sheldrick, 1997)'
_computing_structure_solution 'SHELXD (Schneider and Sheldrick, 2002)'
_diffrn_ambient_temperature 296(2)
_diffrn_measured_fraction_theta_full 0.985
_diffrn_measured_fraction_theta_max 0.985
_diffrn_measurement_device_type 'BRUKER AXS KAPPA APEXII CCD diffractometer with Mo source'
_diffrn_measurement_method 'omega and phi scan'
_diffrn_radiation_monochromator graphite
_diffrn_radiation_source 'fine-focus sealed tube'
_diffrn_radiation_type MoK\a
_diffrn_radiation_wavelength 0.71073
_diffrn_reflns_av_R_equivalents 0.1991
_diffrn_reflns_av_sigmaI/netI 0.4410
_diffrn_reflns_limit_h_max 12
_diffrn_reflns_limit_h_min -12
_diffrn_reflns_limit_k_max 20
_diffrn_reflns_limit_k_min -20
_diffrn_reflns_limit_l_max 21
_diffrn_reflns_limit_l_min -20
_diffrn_reflns_number 24067
_diffrn_reflns_theta_full 30.67
_diffrn_reflns_theta_max 30.67
_diffrn_reflns_theta_min 1.52
_exptl_absorpt_coefficient_mu 0.081
_exptl_absorpt_correction_type none
_exptl_crystal_colour colourless
_exptl_crystal_density_diffrn 1.138
_exptl_crystal_density_method 'not measured'
_exptl_crystal_description 'rectangular blocks'
_exptl_crystal_F_000 608
_exptl_crystal_size_max 0.20
_exptl_crystal_size_mid 0.06
_exptl_crystal_size_min 0.05
_refine_diff_density_max 0.178
_refine_diff_density_min -0.178
_refine_diff_density_rms 0.034
_refine_ls_abs_structure_details 'Flack H D (1983), Acta Cryst. A39, 876-881'
_refine_ls_abs_structure_Flack 10(10)
_refine_ls_extinction_method none
_refine_ls_goodness_of_fit_ref 0.849
_refine_ls_hydrogen_treatment mixed
_refine_ls_matrix_type full
_refine_ls_number_parameters 767
_refine_ls_number_reflns 9095
_refine_ls_number_restraints 6
_refine_ls_restrained_S_all 0.849
_refine_ls_R_factor_all 0.3763
_refine_ls_R_factor_gt 0.0801
_refine_ls_shift/su_max 0.005
_refine_ls_shift/su_mean 0.000
_refine_ls_structure_factor_coef Fsqd
_refine_ls_weighting_details 'calc w=1/[\s^2^(Fo^2^)+(0.0539P)^2^+0.0000P] where P=(Fo^2^+2Fc^2^)/3'
_refine_ls_weighting_scheme calc
_refine_ls_wR_factor_gt 0.1281
_refine_ls_wR_factor_ref 0.2271
_reflns_number_gt 1954
_reflns_number_total 9095
_reflns_threshold_expression >2sigma(I)
_cod_data_source_file c5nj00132c2.cif
_cod_data_source_block AGL4
_cod_depositor_comments
;
The following automatic conversions were performed:

'_symmetry_cell_setting' value 'Triclinic' changed to 'triclinic'
according to
/usr/data/users/saulius/crontab/automatic-downloads/rss-feeds/RSC/lib/dictionaries/cif_core.dic
dictionary named 'cif_core.dic' version 2.4.2 from 2011-04-26.

Automatic conversion script
Id: cif_fix_values 3008 2015-01-20 13:52:24Z robertas 

 Adding full bibliography for 7054687--7054695.cif.
;
_cod_original_cell_volume 1624.6(11)
_cod_original_sg_symbol_H-M P1
_cod_database_code 7054687

loop_
_symmetry_equiv_pos_as_xyz
'x, y, z'

loop_
_atom_site_label
_atom_site_type_symbol
_atom_site_fract_x
_atom_site_fract_y
_atom_site_fract_z
_atom_site_U_iso_or_equiv
_atom_site_adp_type
_atom_site_occupancy
_atom_site_symmetry_multiplicity
_atom_site_calc_flag
_atom_site_refinement_flags
O1' O 0.4198(8) 0.5086(5) 0.9173(5) 0.063(2) Uani 1 1 d .
N2 N 0.6672(9) 0.0952(7) 1.1659(6) 0.059(2) Uani 1 1 d .
H2 H 0.7670 0.0767 1.1500 0.071 Uiso 1 1 calc R
N2' N 0.1940(9) 0.4514(6) 0.9539(6) 0.053(2) Uani 1 1 d .
H2' H 0.1147 0.4532 0.9305 0.064 Uiso 1 1 calc R
O2' O 0.0293(9) 0.1181(5) 1.0985(6) 0.080(2) Uani 1 1 d .
O' O 0.2527(8) 0.3622(6) 0.7010(5) 0.075(2) Uani 1 1 d .
N3' N 0.2730(10) 0.0374(7) 1.0537(7) 0.068(3) Uani 1 1 d .
H3' H 0.3706 0.0400 1.0331 0.081 Uiso 1 1 calc R
O2 O 0.9048(9) 0.3688(7) 0.9043(6) 0.088(3) Uani 1 1 d .
N3 N 0.7417(9) 0.3876(7) 0.8068(7) 0.064(3) Uani 1 1 d .
H3 H 0.6604 0.3711 0.8010 0.077 Uiso 1 1 calc R
C2D' C 0.1008(15) 0.4557(10) 1.1246(10) 0.067(3) Uani 1 1 d .
O1 O 0.4347(9) 0.0429(6) 1.2194(6) 0.085(3) Uani 1 1 d .
O3 O 0.9268(8) 0.6084(6) 0.6849(5) 0.072(2) Uani 1 1 d .
C1' C 0.3069(12) 0.5021(7) 0.8894(7) 0.049(3) Uani 1 1 d .
O0' O 0.4364(9) 0.3634(6) 0.7801(6) 0.076(2) Uani 1 1 d .
N1' N 0.2268(11) 0.4963(8) 0.7476(7) 0.064(3) Uani 1 1 d D
C2B' C 0.1427(13) 0.2898(8) 1.0915(7) 0.065(3) Uani 1 1 d .
H2B1 H 0.1496 0.2502 1.1615 0.078 Uiso 1 1 calc R
H2B2 H 0.0332 0.3063 1.0844 0.078 Uiso 1 1 calc R
C2' C 0.1692(13) 0.1220(9) 1.0657(8) 0.061(3) Uani 1 1 d .
O O 0.9032(11) -0.0564(7) 0.9597(8) 0.088(2) Uani 1 1 d .
C2G' C 0.1959(14) 0.3932(9) 1.0611(9) 0.058(3) Uani 1 1 d .
O3' O 0.0664(9) -0.1710(6) 1.2069(6) 0.102(3) Uani 1 1 d .
C1A' C 0.2824(12) 0.5580(9) 0.7832(8) 0.051(3) Uani 1 1 d .
C2E' C 0.1576(17) 0.5543(13) 1.1085(13) 0.099(5) Uani 1 1 d D
C4T' C 0.3274(15) 0.2604(11) 0.6905(10) 0.083(4) Uani 1 1 d .
C2A' C 0.2336(13) 0.2200(8) 1.0338(8) 0.066(3) Uani 1 1 d .
H2A1 H 0.2303 0.2594 0.9634 0.079 Uiso 1 1 calc R
H2A2 H 0.3425 0.1997 1.0433 0.079 Uiso 1 1 calc R
C0' C 0.3173(15) 0.4039(10) 0.7461(8) 0.060(3) Uani 1 1 d .
N4 N 0.6908(11) 0.5992(7) 0.7836(6) 0.062(2) Uani 1 1 d .
H4 H 0.6177 0.5633 0.8126 0.075 Uiso 1 1 calc R
C2A C 0.6938(13) 0.2726(8) 0.9786(8) 0.071(3) Uani 1 1 d .
H2A3 H 0.5875 0.2907 0.9648 0.085 Uiso 1 1 calc R
H2A4 H 0.7383 0.2002 0.9810 0.085 Uiso 1 1 calc R
C1 C 0.5783(14) 0.0228(9) 1.1912(8) 0.063(3) Uani 1 1 d .
C3 C 0.8153(14) 0.5606(10) 0.7300(8) 0.069(4) Uani 1 1 d .
N1 N 0.7893(14) -0.0845(8) 1.1116(11) 0.077(3) Uani 1 1 d D
C4G C 0.6717(12) 0.6986(9) 0.7958(8) 0.057(3) Uani 1 1 d .
C3A' C 0.2193(14) -0.0604(10) 1.0759(11) 0.073(4) Uani 1 1 d .
C4B C 0.6161(13) 0.6821(9) 0.9064(8) 0.066(3) Uani 1 1 d .
H4B1 H 0.5162 0.6598 0.9269 0.079 Uiso 1 1 calc R
H4B2 H 0.5985 0.7499 0.9146 0.079 Uiso 1 1 calc R
C2G C 0.6039(14) 0.2007(9) 1.1644(9) 0.066(3) Uani 1 1 d .
C2 C 0.7900(13) 0.3472(9) 0.8944(9) 0.064(3) Uani 1 1 d .
C2B C 0.6884(12) 0.2778(8) 1.0775(8) 0.062(3) Uani 1 1 d .
H2B3 H 0.6380 0.3494 1.0757 0.075 Uiso 1 1 calc R
H2B4 H 0.7952 0.2650 1.0884 0.075 Uiso 1 1 calc R
C4D C 0.5539(13) 0.7819(9) 0.7367(9) 0.074(3) Uani 1 1 d .
H4D1 H 0.5379 0.8455 0.7519 0.088 Uiso 1 1 calc R
H4D2 H 0.4553 0.7578 0.7597 0.088 Uiso 1 1 calc R
O0 O 0.6375(10) 0.0012(7) 0.9937(6) 0.086(3) Uani 1 1 d .
C2D C 0.6220(14) 0.2117(9) 1.2577(9) 0.087(4) Uani 1 1 d .
H2D1 H 0.5951 0.2869 1.2483 0.104 Uiso 1 1 calc R
H2D2 H 0.7317 0.1867 1.2654 0.104 Uiso 1 1 calc R
N4' N 0.2151(10) -0.0994(8) 1.2540(9) 0.087(3) Uani 1 1 d .
H4' H 0.2851 -0.0612 1.2352 0.104 Uiso 1 1 calc R
C3' C 0.1619(14) -0.1131(9) 1.1843(11) 0.078(4) Uani 1 1 d .
C3A C 0.8229(12) 0.4580(9) 0.7222(8) 0.064(3) Uani 1 1 d .
H3A H 0.9337 0.4226 0.7160 0.077 Uiso 1 1 calc R
C4E C 0.5895(17) 0.8128(11) 0.6258(11) 0.113(5) Uani 1 1 d .
H4E H 0.6114 0.7471 0.6118 0.135 Uiso 1 1 calc R
C3B' C 0.3478(14) -0.1317(10) 1.0322(11) 0.115(5) Uani 1 1 d .
H3B1 H 0.4330 -0.1590 1.0694 0.173 Uiso 1 1 calc R
H3B2 H 0.3844 -0.0919 0.9641 0.173 Uiso 1 1 calc R
H3B3 H 0.3083 -0.1899 1.0349 0.173 Uiso 1 1 calc R
C4A C 0.7290(14) 0.6007(11) 0.9751(10) 0.089(4) Uani 1 1 d .
H4A1 H 0.7331 0.5302 0.9766 0.106 Uiso 1 1 calc R
H4A2 H 0.8335 0.6161 0.9493 0.106 Uiso 1 1 calc R
C4T C 0.9070(15) -0.0177(11) 0.8505(13) 0.092(4) Uani 1 1 d .
C4G' C 0.1593(16) -0.1462(12) 1.3595(12) 0.103(5) Uani 1 1 d .
H4G' H 0.0552 -0.1615 1.3698 0.123 Uiso 1 1 calc R
C0 C 0.767(2) -0.0416(12) 1.0176(14) 0.088(4) Uani 1 1 d .
C1B' C 0.1711(14) 0.6625(9) 0.7695(9) 0.090(4) Uani 1 1 d .
H1B1 H 0.0709 0.6509 0.8093 0.136 Uiso 1 1 calc R
H1B2 H 0.1594 0.6979 0.7006 0.136 Uiso 1 1 calc R
H1B3 H 0.2114 0.7059 0.7898 0.136 Uiso 1 1 calc R
C1A C 0.6620(17) -0.0855(11) 1.1905(11) 0.080(4) Uani 1 1 d .
O5' O -0.0340(12) 0.1924(12) 1.3903(9) 0.133(4) Uani 1 1 d .
O5 O 0.6908(12) 0.5057(10) 1.1432(8) 0.127(4) Uani 1 1 d .
C2E C 0.5266(17) 0.1542(15) 1.3518(11) 0.127(6) Uani 1 1 d .
H2E H 0.5456 0.0791 1.3595 0.153 Uiso 1 1 calc R
O4 O 0.6526(15) 0.6764(11) 1.0974(10) 0.159(5) Uani 1 1 d .
C3B C 0.7665(15) 0.4771(11) 0.6272(8) 0.105(5) Uani 1 1 d .
H3B4 H 0.6622 0.5198 0.6268 0.157 Uiso 1 1 calc R
H3B5 H 0.7660 0.4101 0.6241 0.157 Uiso 1 1 calc R
H3B6 H 0.8356 0.5136 0.5706 0.157 Uiso 1 1 calc R
C4' C 0.005(2) 0.0921(18) 1.4429(19) 0.131(7) Uani 1 1 d .
C2T' C 0.4912(15) 0.2603(11) 0.6357(10) 0.110(5) Uani 1 1 d .
H2T1 H 0.5511 0.2774 0.6701 0.165 Uiso 1 1 calc R
H2T2 H 0.4897 0.3123 0.5696 0.165 Uiso 1 1 calc R
H2T3 H 0.5384 0.1910 0.6322 0.165 Uiso 1 1 calc R
C2F2 C 0.3493(15) 0.2031(15) 1.3516(11) 0.148(7) Uani 1 1 d .
H2F1 H 0.3337 0.2794 1.3267 0.222 Uiso 1 1 calc R
H2F2 H 0.2933 0.1789 1.4183 0.222 Uiso 1 1 calc R
H2F3 H 0.3109 0.1813 1.3098 0.222 Uiso 1 1 calc R
C1B C 0.7094(16) -0.1547(11) 1.2894(10) 0.108(4) Uani 1 1 d .
H1B4 H 0.7964 -0.1335 1.2973 0.161 Uiso 1 1 calc R
H1B5 H 0.7395 -0.2276 1.2935 0.161 Uiso 1 1 calc R
H1B6 H 0.6227 -0.1476 1.3411 0.161 Uiso 1 1 calc R
C3T' C 0.2188(16) 0.2486(11) 0.6336(10) 0.122(6) Uani 1 1 d .
H3T1 H 0.2222 0.3032 0.5686 0.184 Uiso 1 1 calc R
H3T2 H 0.1134 0.2554 0.6691 0.184 Uiso 1 1 calc R
H3T3 H 0.2523 0.1799 0.6273 0.184 Uiso 1 1 calc R
C2T C 1.0817(16) -0.0523(12) 0.8146(11) 0.134(6) Uani 1 1 d .
H2T4 H 1.1166 -0.1261 0.8523 0.200 Uiso 1 1 calc R
H2T5 H 1.1404 -0.0102 0.8237 0.200 Uiso 1 1 calc R
H2T6 H 1.0977 -0.0423 0.7453 0.200 Uiso 1 1 calc R
C2F' C 0.300(2) 0.5272(14) 1.1472(14) 0.171(8) Uani 1 1 d .
H2F4 H 0.2820 0.4893 1.2177 0.256 Uiso 1 1 calc R
H2F5 H 0.3349 0.5910 1.1340 0.256 Uiso 1 1 calc R
H2F6 H 0.3791 0.4830 1.1158 0.256 Uiso 1 1 calc R
C4B' C 0.1518(19) -0.0717(14) 1.4101(11) 0.118(5) Uani 1 1 d .
H4B3 H 0.1194 -0.1051 1.4811 0.141 Uiso 1 1 calc R
H4B4 H 0.2555 -0.0575 1.3998 0.141 Uiso 1 1 calc R
C4 C 0.6814(18) 0.6020(17) 1.0762(13) 0.105(5) Uani 1 1 d .
C4F2 C 0.7340(17) 0.8606(13) 0.5804(9) 0.139(6) Uani 1 1 d .
H4F1 H 0.7358 0.9069 0.6131 0.209 Uiso 1 1 calc R
H4F2 H 0.7323 0.9006 0.5108 0.209 Uiso 1 1 calc R
H4F3 H 0.8260 0.8047 0.5886 0.209 Uiso 1 1 calc R
C2F1 C 0.5753(19) 0.1621(16) 1.4398(11) 0.165(8) Uani 1 1 d .
H2F7 H 0.5647 0.2356 1.4298 0.248 Uiso 1 1 calc R
H2F8 H 0.6826 0.1261 1.4443 0.248 Uiso 1 1 calc R
H2F9 H 0.5092 0.1293 1.5003 0.248 Uiso 1 1 calc R
C4F1 C 0.4495(19) 0.8836(14) 0.5787(11) 0.155(7) Uani 1 1 d .
H4F4 H 0.3702 0.8431 0.5943 0.232 Uiso 1 1 calc R
H4F5 H 0.4800 0.9123 0.5077 0.232 Uiso 1 1 calc R
H4F6 H 0.4085 0.9408 0.6037 0.232 Uiso 1 1 calc R
C3T C 0.8129(19) -0.0822(14) 0.8294(12) 0.161(8) Uani 1 1 d .
H3T4 H 0.7025 -0.0550 0.8437 0.241 Uiso 1 1 calc R
H3T5 H 0.8374 -0.1559 0.8708 0.241 Uiso 1 1 calc R
H3T6 H 0.8408 -0.0755 0.7607 0.241 Uiso 1 1 calc R
C4A' C 0.0442(18) 0.0266(14) 1.3730(11) 0.113(5) Uani 1 1 d .
H4A3 H -0.0518 0.0121 1.3678 0.136 Uiso 1 1 calc R
H4A4 H 0.0895 0.0684 1.3069 0.136 Uiso 1 1 calc R
C1T C 0.8536(17) 0.1006(11) 0.8046(10) 0.118(5) Uani 1 1 d .
H1T1 H 0.8735 0.1345 0.8438 0.176 Uiso 1 1 calc R
H1T2 H 0.7432 0.1172 0.8025 0.176 Uiso 1 1 calc R
H1T3 H 0.9100 0.1258 0.7382 0.176 Uiso 1 1 calc R
C1T' C 0.3216(17) 0.1750(11) 0.7942(11) 0.114(5) Uani 1 1 d .
H1T4 H 0.2156 0.1810 0.8289 0.171 Uiso 1 1 calc R
H1T5 H 0.3877 0.1842 0.8303 0.171 Uiso 1 1 calc R
H1T6 H 0.3577 0.1059 0.7887 0.171 Uiso 1 1 calc R
O4' O 0.017(2) 0.0529(15) 1.5278(11) 0.213(8) Uani 1 1 d .
C5 C 0.652(3) 0.507(2) 1.2478(11) 0.280(16) Uani 1 1 d .
H5A H 0.6643 0.5737 1.2463 0.420 Uiso 1 1 calc R
H5B H 0.7213 0.4497 1.2886 0.420 Uiso 1 1 calc R
H5C H 0.5454 0.4991 1.2750 0.420 Uiso 1 1 calc R
C4F' C 0.134(3) -0.3850(14) 1.4384(12) 0.184(9) Uani 1 1 d .
H4F7 H 0.0690 -0.3412 1.3886 0.276 Uiso 1 1 calc R
H4F8 H 0.0777 -0.3853 1.5026 0.276 Uiso 1 1 calc R
H4F9 H 0.1631 -0.4564 1.4384 0.276 Uiso 1 1 calc R
C4E' C 0.279(3) -0.3418(19) 1.4159(19) 0.182(9) Uani 1 1 d .
H4E' H 0.3120 -0.3350 1.3459 0.218 Uiso 1 1 calc R
C5' C -0.074(2) 0.2628(16) 1.4502(15) 0.186(8) Uani 1 1 d .
H5'1 H 0.0148 0.2923 1.4417 0.279 Uiso 1 1 calc R
H5'2 H -0.1018 0.2218 1.5193 0.279 Uiso 1 1 calc R
H5'3 H -0.1613 0.3194 1.4281 0.279 Uiso 1 1 calc R
C4D' C 0.272(2) -0.2471(16) 1.4075(18) 0.181(9) Uani 1 1 d .
H4D3 H 0.3755 -0.2330 1.3744 0.218 Uiso 1 1 calc R
H4D4 H 0.2631 -0.2503 1.4750 0.218 Uiso 1 1 calc R
C2F" C 0.040(3) 0.609(2) 1.172(2) 0.285(17) Uani 1 1 d .
H2FX H 0.0518 0.6808 1.1510 0.427 Uiso 1 1 calc R
H2FY H 0.0560 0.5717 1.2404 0.427 Uiso 1 1 calc R
H2FZ H -0.0639 0.6080 1.1670 0.427 Uiso 1 1 calc R
C4F" C 0.418(3) -0.4268(14) 1.4606(14) 0.204(10) Uani 1 1 d .
H4FX H 0.3956 -0.4491 1.5319 0.307 Uiso 1 1 calc R
H4FY H 0.5108 -0.3972 1.4365 0.307 Uiso 1 1 calc R
H4FZ H 0.4342 -0.4870 1.4411 0.307 Uiso 1 1 calc R
H2D' H 0.115(9) 0.407(7) 1.196(7) 0.05(3) Uiso 1 1 d .
H2G H 0.476(11) 0.226(6) 1.161(5) 0.05(2) Uiso 1 1 d .
H1A' H 0.405(10) 0.557(6) 0.745(5) 0.04(2) Uiso 1 1 d .
H4G H 0.780(8) 0.728(5) 0.779(4) 0.027(19) Uiso 1 1 d .
H3A' H 0.134(15) -0.053(10) 1.046(9) 0.13(5) Uiso 1 1 d .
H1A H 0.604(11) -0.113(8) 1.175(7) 0.07(4) Uiso 1 1 d .
H2D" H -0.027(10) 0.489(6) 1.095(5) 0.05(2) Uiso 1 1 d .
H1' H 0.139(4) 0.513(4) 0.726(4) 0.003(18) Uiso 1 1 d D
H2G' H 0.301(10) 0.371(6) 1.067(6) 0.04(3) Uiso 1 1 d .
H2E' H 0.135(8) 0.624(4) 1.048(3) 0.01(2) Uiso 1 1 d D
H1 H 0.881(6) -0.119(6) 1.127(7) 0.06(4) Uiso 1 1 d D

loop_
_atom_site_aniso_label
_atom_site_aniso_U_11
_atom_site_aniso_U_22
_atom_site_aniso_U_33
_atom_site_aniso_U_23
_atom_site_aniso_U_13
_atom_site_aniso_U_12
O1' 0.042(4) 0.086(5) 0.076(5) -0.033(4) -0.009(4) -0.030(4)
N2 0.031(5) 0.074(6) 0.087(6) -0.046(5) 0.007(4) -0.019(5)
N2' 0.036(5) 0.062(6) 0.065(6) -0.022(5) -0.010(5) -0.015(5)
O2' 0.047(5) 0.059(5) 0.142(7) -0.049(5) -0.013(5) -0.003(4)
O' 0.054(5) 0.110(6) 0.094(6) -0.073(5) -0.001(4) -0.021(5)
N3' 0.029(5) 0.054(6) 0.125(8) -0.045(6) -0.005(5) -0.004(5)
O2 0.067(6) 0.117(7) 0.090(6) -0.028(5) -0.025(5) -0.039(5)
N3 0.049(6) 0.076(7) 0.078(7) -0.032(6) -0.009(6) -0.023(5)
C2D' 0.072(10) 0.070(9) 0.072(9) -0.044(8) -0.007(7) -0.009(7)
O1 0.042(5) 0.097(6) 0.129(7) -0.061(5) 0.005(5) -0.022(5)
O3 0.046(5) 0.096(6) 0.077(5) -0.028(4) -0.003(4) -0.028(5)
C1' 0.042(7) 0.043(7) 0.061(8) -0.025(6) -0.008(6) 0.000(6)
O0' 0.037(5) 0.108(6) 0.106(6) -0.058(5) -0.022(5) -0.009(5)
N1' 0.041(7) 0.084(8) 0.084(7) -0.042(6) -0.015(5) -0.016(6)
C2B' 0.067(8) 0.078(8) 0.064(7) -0.030(6) 0.000(6) -0.039(7)
C2' 0.034(8) 0.071(9) 0.088(8) -0.043(7) -0.001(6) -0.012(7)
O 0.063(6) 0.100(7) 0.117(8) -0.058(6) -0.010(6) -0.016(5)
C2G' 0.040(8) 0.057(7) 0.085(10) -0.022(7) -0.020(7) -0.015(6)
O3' 0.095(7) 0.068(6) 0.154(8) -0.020(5) -0.047(6) -0.038(5)
C1A' 0.039(7) 0.070(8) 0.062(8) -0.035(7) -0.006(6) -0.021(6)
C2E' 0.072(10) 0.114(13) 0.157(15) -0.101(13) -0.013(10) -0.014(9)
C4T' 0.074(10) 0.114(12) 0.092(10) -0.065(9) 0.009(8) -0.040(9)
C2A' 0.068(8) 0.056(7) 0.081(8) -0.032(6) -0.013(6) -0.015(6)
C0' 0.048(8) 0.082(10) 0.070(8) -0.046(7) 0.008(7) -0.032(8)
N4 0.055(6) 0.077(7) 0.062(6) -0.026(5) -0.011(5) -0.021(5)
C2A 0.060(8) 0.069(8) 0.087(9) -0.028(7) -0.018(7) -0.011(6)
C1 0.054(9) 0.065(9) 0.071(8) -0.031(7) -0.009(7) -0.004(7)
C3 0.054(8) 0.109(11) 0.064(8) -0.029(8) -0.009(7) -0.047(8)
N1 0.054(9) 0.072(8) 0.105(10) -0.038(7) -0.017(9) 0.000(7)
C4G 0.050(7) 0.063(8) 0.062(8) -0.014(6) -0.016(6) -0.026(7)
C3A' 0.050(8) 0.066(8) 0.119(11) -0.051(8) -0.005(8) -0.021(7)
C4B 0.064(8) 0.083(9) 0.067(8) -0.038(7) -0.006(7) -0.026(7)
C2G 0.042(8) 0.088(10) 0.087(9) -0.057(8) 0.001(6) -0.016(7)
C2 0.048(8) 0.086(9) 0.066(8) -0.043(7) 0.012(7) -0.019(7)
C2B 0.049(7) 0.073(8) 0.079(8) -0.038(7) -0.012(6) -0.015(6)
C4D 0.058(9) 0.073(8) 0.077(9) -0.017(7) -0.006(7) -0.014(7)
O0 0.054(6) 0.096(7) 0.119(7) -0.042(5) -0.016(5) -0.023(5)
C2D 0.073(9) 0.089(10) 0.101(10) -0.029(8) -0.003(8) -0.037(8)
N4' 0.049(7) 0.083(8) 0.142(11) -0.047(8) -0.019(7) -0.023(6)
C3' 0.052(8) 0.049(8) 0.129(12) -0.024(8) -0.020(8) -0.012(6)
C3A 0.040(7) 0.089(9) 0.063(8) -0.029(7) -0.010(6) -0.009(7)
C4E 0.103(13) 0.106(12) 0.115(13) 0.002(9) -0.061(10) -0.023(10)
C3B' 0.064(10) 0.090(10) 0.215(16) -0.101(11) 0.012(9) -0.012(8)
C4A 0.070(10) 0.119(12) 0.080(10) -0.049(9) -0.008(8) -0.007(8)
C4T 0.071(10) 0.080(10) 0.138(14) -0.058(10) 0.000(9) -0.021(8)
C4G' 0.067(10) 0.084(11) 0.140(14) -0.001(11) -0.048(10) -0.020(9)
C0 0.076(13) 0.080(11) 0.130(16) -0.054(11) -0.003(13) -0.037(10)
C1B' 0.084(10) 0.075(9) 0.129(11) -0.039(8) -0.037(8) -0.019(8)
C1A 0.062(10) 0.081(11) 0.108(12) -0.035(9) -0.022(9) -0.022(8)
O5' 0.100(9) 0.159(11) 0.159(10) -0.081(10) -0.003(7) -0.036(8)
O5 0.133(9) 0.144(10) 0.120(9) -0.047(8) -0.013(7) -0.061(8)
C2E 0.097(13) 0.206(17) 0.120(12) -0.089(13) -0.013(10) -0.049(13)
O4 0.193(14) 0.132(11) 0.174(12) -0.093(10) -0.071(9) 0.029(9)
C3B 0.095(11) 0.177(14) 0.070(9) -0.068(9) 0.002(8) -0.047(10)
C4' 0.089(13) 0.125(17) 0.18(2) -0.044(19) 0.001(15) -0.059(13)
C2T' 0.090(12) 0.148(13) 0.122(11) -0.081(10) -0.007(9) -0.028(10)
C2F2 0.046(10) 0.26(2) 0.124(13) -0.082(13) 0.000(9) -0.004(11)
C1B 0.093(11) 0.091(11) 0.117(12) -0.016(9) -0.024(9) -0.011(8)
C3T' 0.142(13) 0.162(14) 0.128(11) -0.090(11) -0.012(10) -0.079(12)
C2T 0.081(12) 0.174(15) 0.173(15) -0.122(13) 0.039(10) -0.030(11)
C2F' 0.170(19) 0.181(18) 0.24(2) -0.137(17) -0.040(16) -0.055(15)
C4B' 0.119(14) 0.113(14) 0.127(13) -0.008(11) -0.049(11) -0.058(12)
C4 0.085(12) 0.109(16) 0.101(15) -0.021(13) -0.031(10) -0.002(11)
C4F2 0.109(13) 0.194(17) 0.078(9) 0.015(10) -0.019(9) -0.067(13)
C2F1 0.146(17) 0.28(3) 0.110(12) -0.094(15) -0.017(12) -0.078(16)
C4F1 0.135(16) 0.20(2) 0.105(12) -0.001(12) -0.059(12) -0.050(14)
C3T 0.133(14) 0.25(2) 0.199(17) -0.149(16) -0.006(12) -0.097(14)
C4A' 0.119(14) 0.113(14) 0.119(13) -0.051(12) -0.007(11) -0.038(12)
C1T 0.120(13) 0.109(14) 0.120(12) -0.050(10) 0.006(10) -0.025(10)
C1T' 0.128(13) 0.113(12) 0.133(13) -0.074(11) -0.009(10) -0.037(10)
O4' 0.260(19) 0.28(2) 0.121(10) -0.083(13) -0.005(12) -0.088(15)
C5 0.30(3) 0.53(5) 0.048(11) -0.127(18) 0.039(14) -0.16(3)
C4F' 0.25(2) 0.149(16) 0.153(15) -0.005(12) -0.016(15) -0.136(18)
C4E' 0.13(2) 0.112(18) 0.27(3) -0.067(19) -0.021(18) 0.003(16)
C5' 0.165(19) 0.22(2) 0.24(2) -0.16(2) -0.017(16) -0.024(15)
C4D' 0.111(16) 0.107(16) 0.31(3) -0.025(18) -0.113(17) -0.001(13)
C2F" 0.16(2) 0.34(3) 0.52(4) -0.36(4) 0.08(2) -0.12(2)
C4F" 0.20(2) 0.100(15) 0.190(19) 0.033(13) -0.027(16) 0.028(15)

loop_
_atom_type_symbol
_atom_type_description
_atom_type_scat_dispersion_real
_atom_type_scat_dispersion_imag
_atom_type_scat_source
C C 0.0033 0.0000 'International Tables Vol C Tables 4.2.6.8 and 6.1.1.4'
H H 0.0000 0.0000 'International Tables Vol C Tables 4.2.6.8 and 6.1.1.4'
N N 0.0061 0.0000 'International Tables Vol C Tables 4.2.6.8 and 6.1.1.4'
O O 0.0106 0.0000 'International Tables Vol C Tables 4.2.6.8 and 6.1.1.4'

loop_
_geom_angle_atom_site_label_1
_geom_angle_atom_site_label_2
_geom_angle_atom_site_label_3
_geom_angle
C1 N2 C2G 123.1(9)
C1 N2 H2 118.5
C2G N2 H2 118.5
C1' N2' C2G' 125.0(8)
C1' N2' H2' 117.5
C2G' N2' H2' 117.5
C0' O' C4T' 120.7(10)
C2' N3' C3A' 119.4(8)
C2' N3' H3' 120.3
C3A' N3' H3' 120.3
C2 N3 C3A 120.8(8)
C2 N3 H3 119.6
C3A N3 H3 119.6
C2G' C2D' C2E' 115.0(10)
C2G' C2D' H2D' 106(5)
C2E' C2D' H2D' 104(5)
C2G' C2D' H2D" 103(3)
C2E' C2D' H2D" 106(3)
H2D' C2D' H2D" 124(6)
O1' C1' N2' 121.8(9)
O1' C1' C1A' 121.1(9)
N2' C1' C1A' 116.9(9)
C0' N1' C1A' 117.9(10)
C0' N1' H1' 116(4)
C1A' N1' H1' 127(4)
C2A' C2B' C2G' 115.1(8)
C2A' C2B' H2B1 108.5
C2G' C2B' H2B1 108.5
C2A' C2B' H2B2 108.5
C2G' C2B' H2B2 108.5
H2B1 C2B' H2B2 107.5
O2' C2' N3' 120.9(9)
O2' C2' C2A' 123.9(10)
N3' C2' C2A' 115.2(9)
C0 O C4T 118.8(12)
C2D' C2G' N2' 113.8(10)
C2D' C2G' C2B' 111.0(9)
N2' C2G' C2B' 109.0(8)
C2D' C2G' H2G' 114(5)
N2' C2G' H2G' 105(5)
C2B' C2G' H2G' 103(5)
N1' C1A' C1' 112.9(9)
N1' C1A' C1B' 109.3(9)
C1' C1A' C1B' 110.8(9)
N1' C1A' H1A' 104(4)
C1' C1A' H1A' 101(4)
C1B' C1A' H1A' 119(4)
C2F" C2E' C2F' 104.3(15)
C2F" C2E' C2D' 106.0(13)
C2F' C2E' C2D' 111.4(15)
C2F" C2E' H2E' 88(4)
C2F' C2E' H2E' 120(4)
C2D' C2E' H2E' 121(4)
O' C4T' C2T' 111.7(10)
O' C4T' C1T' 108.0(10)
C2T' C4T' C1T' 111.9(12)
O' C4T' C3T' 102.1(10)
C2T' C4T' C3T' 112.8(10)
C1T' C4T' C3T' 109.9(10)
C2' C2A' C2B' 111.5(8)
C2' C2A' H2A1 109.3
C2B' C2A' H2A1 109.3
C2' C2A' H2A2 109.3
C2B' C2A' H2A2 109.3
H2A1 C2A' H2A2 108.0
O0' C0' N1' 125.2(10)
O0' C0' O' 125.4(12)
N1' C0' O' 109.4(12)
C3 N4 C4G 122.9(9)
C3 N4 H4 118.5
C4G N4 H4 118.5
C2B C2A C2 112.9(8)
C2B C2A H2A3 109.0
C2 C2A H2A3 109.0
C2B C2A H2A4 109.0
C2 C2A H2A4 109.0
H2A3 C2A H2A4 107.8
O1 C1 N2 121.6(10)
O1 C1 C1A 121.4(10)
N2 C1 C1A 116.9(11)
O3 C3 N4 122.5(11)
O3 C3 C3A 119.0(12)
N4 C3 C3A 118.5(9)
C0 N1 C1A 121.3(13)
C0 N1 H1 121(7)
C1A N1 H1 118(7)
N4 C4G C4D 110.8(9)
N4 C4G C4B 108.3(9)
C4D C4G C4B 109.4(10)
N4 C4G H4G 116(4)
C4D C4G H4G 109(3)
C4B C4G H4G 103(3)
N3' C3A' C3B' 108.3(9)
N3' C3A' C3' 113.1(10)
C3B' C3A' C3' 113.6(12)
N3' C3A' H3A' 117(8)
C3B' C3A' H3A' 102(8)
C3' C3A' H3A' 102(8)
C4G C4B C4A 114.7(10)
C4G C4B H4B1 108.6
C4A C4B H4B1 108.6
C4G C4B H4B2 108.6
C4A C4B H4B2 108.6
H4B1 C4B H4B2 107.6
N2 C2G C2D 111.1(10)
N2 C2G C2B 110.3(9)
C2D C2G C2B 107.5(8)
N2 C2G H2G 113(4)
C2D C2G H2G 105(4)
C2B C2G H2G 109(4)
O2 C2 N3 120.9(10)
O2 C2 C2A 123.5(12)
N3 C2 C2A 115.6(9)
C2A C2B C2G 115.3(8)
C2A C2B H2B3 108.5
C2G C2B H2B3 108.5
C2A C2B H2B4 108.5
C2G C2B H2B4 108.5
H2B3 C2B H2B4 107.5
C4G C4D C4E 117.7(10)
C4G C4D H4D1 107.9
C4E C4D H4D1 107.9
C4G C4D H4D2 107.9
C4E C4D H4D2 107.9
H4D1 C4D H4D2 107.2
C2G C2D C2E 116.3(9)
C2G C2D H2D1 108.2
C2E C2D H2D1 108.2
C2G C2D H2D2 108.2
C2E C2D H2D2 108.2
H2D1 C2D H2D2 107.4
C3' N4' C4G' 122.6(11)
C3' N4' H4' 118.7
C4G' N4' H4' 118.7
O3' C3' N4' 121.7(12)
O3' C3' C3A' 117.5(12)
N4' C3' C3A' 120.8(11)
N3 C3A C3 114.2(9)
N3 C3A C3B 111.3(9)
C3 C3A C3B 109.7(10)
N3 C3A H3A 107.1
C3 C3A H3A 107.1
C3B C3A H3A 107.1
C4F2 C4E C4F1 112.1(12)
C4F2 C4E C4D 112.6(10)
C4F1 C4E C4D 111.1(14)
C4F2 C4E H4E 106.9
C4F1 C4E H4E 106.9
C4D C4E H4E 106.9
C3A' C3B' H3B1 109.5
C3A' C3B' H3B2 109.5
H3B1 C3B' H3B2 109.5
C3A' C3B' H3B3 109.5
H3B1 C3B' H3B3 109.5
H3B2 C3B' H3B3 109.5
C4 C4A C4B 111.6(11)
C4 C4A H4A1 109.3
C4B C4A H4A1 109.3
C4 C4A H4A2 109.3
C4B C4A H4A2 109.3
H4A1 C4A H4A2 108.0
O C4T C1T 113.6(11)
O C4T C2T 101.2(12)
C1T C4T C2T 111.1(12)
O C4T C3T 108.3(11)
C1T C4T C3T 113.4(14)
C2T C4T C3T 108.7(11)
C4B' C4G' N4' 109.8(12)
C4B' C4G' C4D' 106.1(15)
N4' C4G' C4D' 111.0(16)
C4B' C4G' H4G' 110.0
N4' C4G' H4G' 110.0
C4D' C4G' H4G' 110.0
O0 C0 O 128.5(17)
O0 C0 N1 122.6(16)
O C0 N1 108.9(16)
C1A' C1B' H1B1 109.5
C1A' C1B' H1B2 109.5
H1B1 C1B' H1B2 109.5
C1A' C1B' H1B3 109.5
H1B1 C1B' H1B3 109.5
H1B2 C1B' H1B3 109.5
N1 C1A C1B 112.2(12)
N1 C1A C1 113.9(11)
C1B C1A C1 110.3(12)
N1 C1A H1A 99(7)
C1B C1A H1A 111(7)
C1 C1A H1A 110(7)
C4' O5' C5' 113.1(17)
C4 O5 C5 111.7(16)
C2D C2E C2F2 111.1(14)
C2D C2E C2F1 109.1(12)
C2F2 C2E C2F1 108.8(13)
C2D C2E H2E 109.3
C2F2 C2E H2E 109.3
C2F1 C2E H2E 109.3
C3A C3B H3B4 109.5
C3A C3B H3B5 109.5
H3B4 C3B H3B5 109.5
C3A C3B H3B6 109.5
H3B4 C3B H3B6 109.5
H3B5 C3B H3B6 109.5
O4' C4' O5' 128(2)
O4' C4' C4A' 123(2)
O5' C4' C4A' 109(2)
C4T' C2T' H2T1 109.5
C4T' C2T' H2T2 109.5
H2T1 C2T' H2T2 109.5
C4T' C2T' H2T3 109.5
H2T1 C2T' H2T3 109.5
H2T2 C2T' H2T3 109.5
C2E C2F2 H2F1 109.5
C2E C2F2 H2F2 109.5
H2F1 C2F2 H2F2 109.5
C2E C2F2 H2F3 109.5
H2F1 C2F2 H2F3 109.5
H2F2 C2F2 H2F3 109.5
C1A C1B H1B4 109.5
C1A C1B H1B5 109.5
H1B4 C1B H1B5 109.5
C1A C1B H1B6 109.5
H1B4 C1B H1B6 109.5
H1B5 C1B H1B6 109.5
C4T' C3T' H3T1 109.5
C4T' C3T' H3T2 109.5
H3T1 C3T' H3T2 109.5
C4T' C3T' H3T3 109.5
H3T1 C3T' H3T3 109.5
H3T2 C3T' H3T3 109.5
C4T C2T H2T4 109.5
C4T C2T H2T5 109.5
H2T4 C2T H2T5 109.5
C4T C2T H2T6 109.5
H2T4 C2T H2T6 109.5
H2T5 C2T H2T6 109.5
C2E' C2F' H2F4 109.5
C2E' C2F' H2F5 109.5
H2F4 C2F' H2F5 109.5
C2E' C2F' H2F6 109.5
H2F4 C2F' H2F6 109.5
H2F5 C2F' H2F6 109.5
C4A' C4B' C4G' 111.6(12)
C4A' C4B' H4B3 109.3
C4G' C4B' H4B3 109.3
C4A' C4B' H4B4 109.3
C4G' C4B' H4B4 109.3
H4B3 C4B' H4B4 108.0
O4 C4 O5 122.1(19)
O4 C4 C4A 125.6(18)
O5 C4 C4A 111.9(17)
C4E C4F2 H4F1 109.5
C4E C4F2 H4F2 109.5
H4F1 C4F2 H4F2 109.5
C4E C4F2 H4F3 109.5
H4F1 C4F2 H4F3 109.5
H4F2 C4F2 H4F3 109.5
C2E C2F1 H2F7 109.5
C2E C2F1 H2F8 109.5
H2F7 C2F1 H2F8 109.5
C2E C2F1 H2F9 109.5
H2F7 C2F1 H2F9 109.5
H2F8 C2F1 H2F9 109.5
C4E C4F1 H4F4 109.5
C4E C4F1 H4F5 109.5
H4F4 C4F1 H4F5 109.5
C4E C4F1 H4F6 109.5
H4F4 C4F1 H4F6 109.5
H4F5 C4F1 H4F6 109.5
C4T C3T H3T4 109.5
C4T C3T H3T5 109.5
H3T4 C3T H3T5 109.5
C4T C3T H3T6 109.5
H3T4 C3T H3T6 109.5
H3T5 C3T H3T6 109.5
C4B' C4A' C4' 111.2(16)
C4B' C4A' H4A3 109.4
C4' C4A' H4A3 109.4
C4B' C4A' H4A4 109.4
C4' C4A' H4A4 109.4
H4A3 C4A' H4A4 108.0
C4T C1T H1T1 109.5
C4T C1T H1T2 109.5
H1T1 C1T H1T2 109.5
C4T C1T H1T3 109.5
H1T1 C1T H1T3 109.5
H1T2 C1T H1T3 109.5
C4T' C1T' H1T4 109.5
C4T' C1T' H1T5 109.5
H1T4 C1T' H1T5 109.5
C4T' C1T' H1T6 109.5
H1T4 C1T' H1T6 109.5
H1T5 C1T' H1T6 109.5
O5 C5 H5A 109.5
O5 C5 H5B 109.5
H5A C5 H5B 109.5
O5 C5 H5C 109.5
H5A C5 H5C 109.5
H5B C5 H5C 109.5
C4E' C4F' H4F7 109.5
C4E' C4F' H4F8 109.5
H4F7 C4F' H4F8 109.5
C4E' C4F' H4F9 109.5
H4F7 C4F' H4F9 109.5
H4F8 C4F' H4F9 109.5
C4D' C4E' C4F" 117(2)
C4D' C4E' C4F' 122(2)
C4F" C4E' C4F' 113.1(19)
C4D' C4E' H4E' 99.6
C4F" C4E' H4E' 99.6
C4F' C4E' H4E' 99.6
O5' C5' H5'1 109.5
O5' C5' H5'2 109.5
H5'1 C5' H5'2 109.5
O5' C5' H5'3 109.5
H5'1 C5' H5'3 109.5
H5'2 C5' H5'3 109.5
C4E' C4D' C4G' 129.2(19)
C4E' C4D' H4D3 105.0
C4G' C4D' H4D3 105.0
C4E' C4D' H4D4 105.0
C4G' C4D' H4D4 105.0
H4D3 C4D' H4D4 105.8
C2E' C2F" H2FX 109.5
C2E' C2F" H2FY 109.5
H2FX C2F" H2FY 109.5
C2E' C2F" H2FZ 109.5
H2FX C2F" H2FZ 109.5
H2FY C2F" H2FZ 109.5
C4E' C4F" H4FX 109.5
C4E' C4F" H4FY 109.5
H4FX C4F" H4FY 109.5
C4E' C4F" H4FZ 109.5
H4FX C4F" H4FZ 109.5
H4FY C4F" H4FZ 109.5

loop_
_geom_bond_atom_site_label_1
_geom_bond_atom_site_label_2
_geom_bond_distance
O1' C1' 1.228(10)
N2 C1 1.344(12)
N2 C2G 1.420(13)
N2 H2 0.8600
N2' C1' 1.348(11)
N2' C2G' 1.472(12)
N2' H2' 0.8600
O2' C2' 1.237(11)
O' C0' 1.356(11)
O' C4T' 1.447(14)
N3' C2' 1.331(12)
N3' C3A' 1.465(12)
N3' H3' 0.8600
O2 C2 1.213(12)
N3 C2 1.328(12)
N3 C3A 1.422(12)
N3 H3 0.8600
C2D' C2G' 1.492(14)
C2D' C2E' 1.516(16)
C2D' H2D' 1.02(8)
C2D' H2D" 1.23(8)
O1 C1 1.240(11)
O3 C3 1.256(10)
C1' C1A' 1.497(12)
O0' C0' 1.195(13)
N1' C0' 1.327(14)
N1' C1A' 1.423(11)
N1' H1' 0.87(2)
C2B' C2A' 1.494(12)
C2B' C2G' 1.511(12)
C2B' H2B1 0.9700
C2B' H2B2 0.9700
C2' C2A' 1.493(12)
O C0 1.323(15)
O C4T 1.484(15)
C2G' H2G' 0.93(8)
O3' C3' 1.240(12)
C1A' C1B' 1.491(14)
C1A' H1A' 1.11(8)
C2E' C2F" 1.49(2)
C2E' C2F' 1.430(19)
C2E' H2E' 1.04(2)
C4T' C2T' 1.492(15)
C4T' C1T' 1.522(16)
C4T' C3T' 1.525(14)
C2A' H2A1 0.9700
C2A' H2A2 0.9700
N4 C3 1.318(13)
N4 C4G 1.432(12)
N4 H4 0.8600
C2A C2B 1.490(12)
C2A C2 1.520(13)
C2A H2A3 0.9700
C2A H2A4 0.9700
C1 C1A 1.494(16)
C3 C3A 1.470(14)
N1 C0 1.324(17)
N1 C1A 1.414(16)
N1 H1 0.86(2)
C4G C4D 1.486(14)
C4G C4B 1.532(13)
C4G H4G 1.10(6)
C3A' C3B' 1.498(15)
C3A' C3' 1.497(16)
C3A' H3A' 0.94(13)
C4B C4A 1.521(15)
C4B H4B1 0.9700
C4B H4B2 0.9700
C2G C2D 1.510(14)
C2G C2B 1.499(13)
C2G H2G 1.11(9)
C2B H2B3 0.9700
C2B H2B4 0.9700
C4D C4E 1.498(16)
C4D H4D1 0.9700
C4D H4D2 0.9700
O0 C0 1.219(16)
C2D C2E 1.487(16)
C2D H2D1 0.9700
C2D H2D2 0.9700
N4' C3' 1.344(14)
N4' C4G' 1.448(15)
N4' H4' 0.8600
C3A C3B 1.520(13)
C3A H3A 0.9800
C4E C4F2 1.509(16)
C4E C4F1 1.499(18)
C4E H4E 0.9800
C3B' H3B1 0.9600
C3B' H3B2 0.9600
C3B' H3B3 0.9600
C4A C4 1.459(19)
C4A H4A1 0.9700
C4A H4A2 0.9700
C4T C1T 1.500(17)
C4T C2T 1.531(17)
C4T C3T 1.559(15)
C4G' C4B' 1.493(19)
C4G' C4D' 1.51(2)
C4G' H4G' 0.9800
C1B' H1B1 0.9600
C1B' H1B2 0.9600
C1B' H1B3 0.9600
C1A C1B 1.490(16)
C1A H1A 0.85(9)
O5' C4' 1.298(19)
O5' C5' 1.498(18)
O5 C4 1.309(17)
O5 C5 1.513(15)
C2E C2F2 1.549(18)
C2E C2F1 1.534(16)
C2E H2E 0.9800
O4 C4 1.151(19)
C3B H3B4 0.9600
C3B H3B5 0.9600
C3B H3B6 0.9600
C4' O4' 1.18(2)
C4' C4A' 1.56(2)
C2T' H2T1 0.9600
C2T' H2T2 0.9600
C2T' H2T3 0.9600
C2F2 H2F1 0.9600
C2F2 H2F2 0.9600
C2F2 H2F3 0.9600
C1B H1B4 0.9600
C1B H1B5 0.9600
C1B H1B6 0.9600
C3T' H3T1 0.9600
C3T' H3T2 0.9600
C3T' H3T3 0.9600
C2T H2T4 0.9600
C2T H2T5 0.9600
C2T H2T6 0.9600
C2F' H2F4 0.9600
C2F' H2F5 0.9600
C2F' H2F6 0.9600
C4B' C4A' 1.431(18)
C4B' H4B3 0.9700
C4B' H4B4 0.9700
C4F2 H4F1 0.9600
C4F2 H4F2 0.9600
C4F2 H4F3 0.9600
C2F1 H2F7 0.9600
C2F1 H2F8 0.9600
C2F1 H2F9 0.9600
C4F1 H4F4 0.9600
C4F1 H4F5 0.9600
C4F1 H4F6 0.9600
C3T H3T4 0.9600
C3T H3T5 0.9600
C3T H3T6 0.9600
C4A' H4A3 0.9700
C4A' H4A4 0.9700
C1T H1T1 0.9600
C1T H1T2 0.9600
C1T H1T3 0.9600
C1T' H1T4 0.9600
C1T' H1T5 0.9600
C1T' H1T6 0.9600
C5 H5A 0.9600
C5 H5B 0.9600
C5 H5C 0.9600
C4F' C4E' 1.49(2)
C4F' H4F7 0.9600
C4F' H4F8 0.9600
C4F' H4F9 0.9600
C4E' C4D' 1.27(2)
C4E' C4F" 1.54(2)
C4E' H4E' 0.9800
C5' H5'1 0.9600
C5' H5'2 0.9600
C5' H5'3 0.9600
C4D' H4D3 0.9700
C4D' H4D4 0.9700
C2F" H2FX 0.9600
C2F" H2FY 0.9600
C2F" H2FZ 0.9600
C4F" H4FX 0.9600
C4F" H4FY 0.9600
C4F" H4FZ 0.9600

loop_
_geom_torsion_atom_site_label_1
_geom_torsion_atom_site_label_2
_geom_torsion_atom_site_label_3
_geom_torsion_atom_site_label_4
_geom_torsion
C2G' N2' C1' O1' -4.0(15)
C2G' N2' C1' C1A' -179.3(9)
C3A' N3' C2' O2' 2.6(16)
C3A' N3' C2' C2A' -175.5(10)
C2E' C2D' C2G' N2' -63.7(15)
C2E' C2D' C2G' C2B' 172.9(12)
C1' N2' C2G' C2D' 98.4(11)
C1' N2' C2G' C2B' -137.1(9)
C2A' C2B' C2G' C2D' -178.6(11)
C2A' C2B' C2G' N2' 55.3(13)
C0' N1' C1A' C1' -61.6(12)
C0' N1' C1A' C1B' 174.6(10)
O1' C1' C1A' N1' 140.8(9)
N2' C1' C1A' N1' -43.9(13)
O1' C1' C1A' C1B' -96.3(11)
N2' C1' C1A' C1B' 79.0(10)
C2G' C2D' C2E' C2F" 175.5(17)
C2G' C2D' C2E' C2F' -71.7(19)
C0' O' C4T' C2T' -57.4(14)
C0' O' C4T' C1T' 66.0(12)
C0' O' C4T' C3T' -178.1(9)
O2' C2' C2A' C2B' 30.2(14)
N3' C2' C2A' C2B' -151.8(10)
C2G' C2B' C2A' C2' -177.6(9)
C1A' N1' C0' O0' 6.7(16)
C1A' N1' C0' O' -173.9(8)
C4T' O' C0' O0' 0.2(16)
C4T' O' C0' N1' -179.3(10)
C2G N2 C1 O1 -3.4(16)
C2G N2 C1 C1A -179.3(11)
C4G N4 C3 O3 -0.3(16)
C4G N4 C3 C3A -179.8(9)
C3 N4 C4G C4D 106.2(11)
C3 N4 C4G C4B -133.8(10)
C2' N3' C3A' C3B' 165.7(11)
C2' N3' C3A' C3' -67.5(14)
N4 C4G C4B C4A 60.9(11)
C4D C4G C4B C4A -178.3(9)
C1 N2 C2G C2D 99.5(11)
C1 N2 C2G C2B -141.4(9)
C3A N3 C2 O2 -0.4(17)
C3A N3 C2 C2A -179.6(9)
C2B C2A C2 O2 33.1(16)
C2B C2A C2 N3 -147.7(10)
C2 C2A C2B C2G -176.1(10)
N2 C2G C2B C2A 54.3(12)
C2D C2G C2B C2A 175.6(10)
N4 C4G C4D C4E -62.9(12)
C4B C4G C4D C4E 177.8(10)
N2 C2G C2D C2E -68.2(15)
C2B C2G C2D C2E 171.0(12)
C4G' N4' C3' O3' -3.3(19)
C4G' N4' C3' C3A' 178.1(12)
N3' C3A' C3' O3' 155.1(10)
C3B' C3A' C3' O3' -80.9(14)
N3' C3A' C3' N4' -26.2(16)
C3B' C3A' C3' N4' 97.7(12)
C2 N3 C3A C3 -65.9(13)
C2 N3 C3A C3B 169.2(10)
O3 C3 C3A N3 150.8(9)
N4 C3 C3A N3 -29.7(14)
O3 C3 C3A C3B -83.4(12)
N4 C3 C3A C3B 96.1(11)
C4G C4D C4E C4F2 -62.6(16)
C4G C4D C4E C4F1 170.7(11)
C4G C4B C4A C4 170.6(11)
C0 O C4T C1T 61.9(13)
C0 O C4T C2T -179.1(9)
C0 O C4T C3T -64.9(14)
C3' N4' C4G' C4B' -144.1(12)
C3' N4' C4G' C4D' 98.9(14)
C4T O C0 O0 -0.1(17)
C4T O C0 N1 178.2(9)
C1A N1 C0 O0 1.8(18)
C1A N1 C0 O -176.7(10)
C0 N1 C1A C1B 169.3(11)
C0 N1 C1A C1 -64.5(15)
O1 C1 C1A N1 145.9(12)
N2 C1 C1A N1 -38.2(15)
O1 C1 C1A C1B -86.9(13)
N2 C1 C1A C1B 88.9(13)
C2G C2D C2E C2F2 -67.5(16)
C2G C2D C2E C2F1 172.6(13)
C5' O5' C4' O4' -3(3)
C5' O5' C4' C4A' 179.9(12)
N4' C4G' C4B' C4A' 61.8(16)
C4D' C4G' C4B' C4A' -178.2(14)
C5 O5 C4 O4 3(2)
C5 O5 C4 C4A 176.1(13)
C4B C4A C4 O4 -52(2)
C4B C4A C4 O5 135.3(12)
C4G' C4B' C4A' C4' 165.8(12)
O4' C4' C4A' C4B' -24(2)
O5' C4' C4A' C4B' 153.6(13)
C4F" C4E' C4D' C4G' 174(2)
C4F' C4E' C4D' C4G' -39(4)
C4B' C4G' C4D' C4E' 154(3)
N4' C4G' C4D' C4E' -87(3)
